data_2231126
loop_
_publ_author_name
'Siddegowda, M. S.'
'Jasinski, Jerry P.'
'Golen, James A.'
'Yathirajan, H. S.'
'Swamy, M. T.'

_publ_section_title
;
 Methyl 2-(4-hydroxybenzoyl)benzoate
;
_journal_coeditor_code HB5942
_journal_issue 8
_journal_name_full 'Acta Crystallographica Section E'
_journal_page_first o1994
_journal_paper_doi 10.1107/S1600536811026651
_journal_volume 67
_journal_year 2011
_chemical_formula_iupac 'C15 H12 O4'
_chemical_formula_moiety 'C15 H12 O4'
_chemical_formula_sum 'C15 H12 O4'
_chemical_formula_weight 256.25
_chemical_name_systematic
;
Methyl 2-(4-hydroxybenzoyl)benzoate
;
_space_group_IT_number 14
_symmetry_cell_setting monoclinic
_symmetry_space_group_name_Hall '-P 2yn'
_symmetry_space_group_name_H-M 'P 1 21/n 1'
_atom_sites_solution_hydrogens geom
_atom_sites_solution_primary direct
_atom_sites_solution_secondary difmap
_cell_angle_alpha 90.00
_cell_angle_beta 94.687(12)
_cell_angle_gamma 90.00
_cell_formula_units_Z 4
_cell_length_a 8.9017(12)
_cell_length_b 13.9940(17)
_cell_length_c 10.0473(12)
_cell_measurement_reflns_used 4807
_cell_measurement_temperature 173(2)
_cell_measurement_theta_max 32.32
_cell_measurement_theta_min 3.28
_cell_volume 1247.4(3)
_computing_cell_refinement '<i>CrysAlis PRO</i> (Oxford Diffraction, 2010)'
_computing_data_collection '<i>CrysAlis PRO</i> (Oxford Diffraction, 2010)'
_computing_data_reduction '<i>CrysAlis RED</i> (Oxford Diffraction, 2010)'
_computing_molecular_graphics '<i>SHELXTL</i> (Sheldrick, 2008)'
_computing_publication_material '<i>SHELXTL</i> (Sheldrick, 2008)'
_computing_structure_refinement '<i>SHELXL97</i> (Sheldrick, 2008)'
_computing_structure_solution '<i>SHELXS97</i> (Sheldrick, 2008)'
_diffrn_ambient_temperature 173(2)
_diffrn_detector_area_resol_mean 16.1500
_diffrn_measured_fraction_theta_full 0.998
_diffrn_measured_fraction_theta_max 0.998
_diffrn_measurement_device_type 'Oxford Diffraction Xcalibur Eos Gemini'
_diffrn_measurement_method \w
_diffrn_radiation_monochromator graphite
_diffrn_radiation_source 'Enhance (Mo) X-ray Source'
_diffrn_radiation_type MoK\a
_diffrn_radiation_wavelength 0.71073
_diffrn_reflns_av_R_equivalents 0.0200
_diffrn_reflns_av_sigmaI/netI 0.0168
_diffrn_reflns_limit_h_max 12
_diffrn_reflns_limit_h_min -11
_diffrn_reflns_limit_k_max 18
_diffrn_reflns_limit_k_min -18
_diffrn_reflns_limit_l_max 13
_diffrn_reflns_limit_l_min -12
_diffrn_reflns_number 11331
_diffrn_reflns_theta_full 25.00
_diffrn_reflns_theta_max 28.70
_diffrn_reflns_theta_min 3.28
_diffrn_standards_number 0
_exptl_absorpt_coefficient_mu 0.099
_exptl_absorpt_correction_T_max 0.9765
_exptl_absorpt_correction_T_min 0.9632
_exptl_absorpt_correction_type multi-scan
_exptl_absorpt_process_details '(CrysAlis RED; Oxford Diffraction, 2010)'
_exptl_crystal_colour colorless
_exptl_crystal_density_diffrn 1.364
_exptl_crystal_density_method 'not measured'
_exptl_crystal_description block
_exptl_crystal_F_000 536
_exptl_crystal_size_max 0.38
_exptl_crystal_size_mid 0.32
_exptl_crystal_size_min 0.24
_refine_diff_density_max 0.253
_refine_diff_density_min -0.178
_refine_ls_extinction_coef 0.059(4)
_refine_ls_extinction_expression Fc^*^=kFc[1+0.001xFc^2^\l^3^/sin(2\q)]^-1/4^
_refine_ls_extinction_method '<i>SHELXL97</i> (Sheldrick, 2008)'
_refine_ls_goodness_of_fit_ref 1.018
_refine_ls_hydrogen_treatment mixed
_refine_ls_matrix_type full
_refine_ls_number_parameters 177
_refine_ls_number_reflns 3231
_refine_ls_number_restraints 1
_refine_ls_restrained_S_all 1.018
_refine_ls_R_factor_all 0.0507
_refine_ls_R_factor_gt 0.0424
_refine_ls_shift/su_max 0.001
_refine_ls_shift/su_mean 0.000
_refine_ls_structure_factor_coef Fsqd
_refine_ls_weighting_details 'calc w=1/[\s^2^(Fo^2^)+(0.0567P)^2^+0.3281P] where P=(Fo^2^+2Fc^2^)/3'
_refine_ls_weighting_scheme calc
_refine_ls_wR_factor_gt 0.1104
_refine_ls_wR_factor_ref 0.1174
_reflns_number_gt 2722
_reflns_number_total 3231
_reflns_threshold_expression I>2\s(I)
_cod_data_source_file hb5942.cif
_cod_data_source_block I
_cod_original_sg_symbol_H-M 'P 21/n'
_cod_database_code 2231126
_cod_database_fobs_code 2231126

loop_
_symmetry_equiv_pos_as_xyz
'x, y, z'
'-x+1/2, y+1/2, -z+1/2'
'-x, -y, -z'
'x-1/2, -y-1/2, z-1/2'

loop_
_atom_site_type_symbol
_atom_site_label
_atom_site_fract_x
_atom_site_fract_y
_atom_site_fract_z
_atom_site_U_iso_or_equiv
_atom_site_adp_type
_atom_site_calc_flag
_atom_site_refinement_flags
_atom_site_occupancy
_atom_site_symmetry_multiplicity
O O1 0.67772(14) 0.53971(7) 1.02990(9) 0.0554(3) Uani d . 1 1
O O2 0.65842(11) 0.66691(6) 0.89536(10) 0.0444(2) Uani d . 1 1
O O3 0.46662(10) 0.59366(8) 0.66899(10) 0.0467(3) Uani d . 1 1
O O4 0.67624(12) 0.86689(8) 0.21951(11) 0.0538(3) Uani d D 1 1
H H4O 0.7691(17) 0.8749(14) 0.2078(19) 0.065 Uiso d D 1 1
C C1 0.6277(3) 0.59825(13) 1.13629(15) 0.0679(5) Uani d . 1 1
H H1A 0.6325 0.5611 1.2192 0.102 Uiso calc R 1 1
H H1B 0.5236 0.6189 1.1131 0.102 Uiso calc R 1 1
H H1C 0.6930 0.6545 1.1487 0.102 Uiso calc R 1 1
C C2 0.68941(13) 0.58440(9) 0.91453(12) 0.0353(3) Uani d . 1 1
C C3 0.75070(13) 0.52066(8) 0.81331(12) 0.0339(3) Uani d . 1 1
C C4 0.85127(16) 0.44807(10) 0.85257(14) 0.0452(3) Uani d . 1 1
H H4A 0.8748 0.4357 0.9449 0.054 Uiso calc R 1 1
C C5 0.91727(18) 0.39370(11) 0.75845(17) 0.0531(4) Uani d . 1 1
H H5A 0.9850 0.3437 0.7862 0.064 Uiso calc R 1 1
C C6 0.88503(17) 0.41180(10) 0.62450(16) 0.0494(3) Uani d . 1 1
H H6A 0.9308 0.3745 0.5599 0.059 Uiso calc R 1 1
C C7 0.78597(15) 0.48435(9) 0.58380(13) 0.0404(3) Uani d . 1 1
H H7A 0.7654 0.4972 0.4913 0.048 Uiso calc R 1 1
C C8 0.71643(12) 0.53855(8) 0.67704(11) 0.0322(2) Uani d . 1 1
C C9 0.59158(13) 0.60509(8) 0.62820(11) 0.0326(2) Uani d . 1 1
C C10 0.61847(12) 0.67596(8) 0.52514(11) 0.0308(2) Uani d . 1 1
C C11 0.76378(12) 0.70441(8) 0.49875(12) 0.0331(3) Uani d . 1 1
H H11A 0.8483 0.6784 0.5502 0.040 Uiso calc R 1 1
C C12 0.78631(13) 0.76950(9) 0.39946(12) 0.0353(3) Uani d . 1 1
H H12A 0.8855 0.7890 0.3835 0.042 Uiso calc R 1 1
C C13 0.66243(14) 0.80656(9) 0.32274(12) 0.0359(3) Uani d . 1 1
C C14 0.51685(13) 0.78068(9) 0.34968(13) 0.0384(3) Uani d . 1 1
H H14A 0.4325 0.8073 0.2987 0.046 Uiso calc R 1 1
C C15 0.49546(13) 0.71679(9) 0.44985(12) 0.0352(3) Uani d . 1 1
H H15A 0.3959 0.7000 0.4684 0.042 Uiso calc R 1 1

loop_
_atom_site_aniso_label
_atom_site_aniso_U_11
_atom_site_aniso_U_22
_atom_site_aniso_U_33
_atom_site_aniso_U_12
_atom_site_aniso_U_13
_atom_site_aniso_U_23
O1 0.0885(8) 0.0476(6) 0.0317(5) 0.0005(5) 0.0142(5) 0.0028(4)
O2 0.0508(5) 0.0381(5) 0.0459(5) 0.0019(4) 0.0124(4) 0.0004(4)
O3 0.0334(5) 0.0645(6) 0.0436(5) 0.0006(4) 0.0112(4) 0.0083(4)
O4 0.0446(5) 0.0645(7) 0.0533(6) 0.0042(5) 0.0097(5) 0.0255(5)
C1 0.1059(15) 0.0657(10) 0.0344(7) -0.0035(10) 0.0198(8) -0.0063(7)
C2 0.0359(6) 0.0384(6) 0.0315(6) -0.0050(5) 0.0029(4) 0.0014(4)
C3 0.0351(6) 0.0321(5) 0.0349(6) -0.0029(4) 0.0046(4) 0.0023(4)
C4 0.0487(7) 0.0425(7) 0.0443(7) 0.0041(5) 0.0037(6) 0.0103(5)
C5 0.0536(8) 0.0420(7) 0.0647(9) 0.0140(6) 0.0101(7) 0.0088(6)
C6 0.0512(8) 0.0415(7) 0.0572(9) 0.0084(6) 0.0144(6) -0.0060(6)
C7 0.0430(7) 0.0410(6) 0.0379(6) 0.0008(5) 0.0081(5) -0.0042(5)
C8 0.0318(5) 0.0317(5) 0.0337(6) -0.0026(4) 0.0054(4) 0.0004(4)
C9 0.0308(5) 0.0383(6) 0.0289(5) -0.0003(4) 0.0041(4) -0.0033(4)
C10 0.0287(5) 0.0350(6) 0.0289(5) 0.0018(4) 0.0036(4) -0.0028(4)
C11 0.0274(5) 0.0398(6) 0.0317(5) 0.0021(4) 0.0005(4) -0.0015(4)
C12 0.0286(5) 0.0408(6) 0.0368(6) -0.0018(4) 0.0056(4) -0.0004(5)
C13 0.0376(6) 0.0374(6) 0.0335(6) 0.0036(5) 0.0066(5) 0.0019(5)
C14 0.0305(5) 0.0470(7) 0.0375(6) 0.0081(5) 0.0015(4) 0.0045(5)
C15 0.0257(5) 0.0438(6) 0.0365(6) 0.0019(4) 0.0043(4) -0.0001(5)

loop_
_atom_type_symbol
_atom_type_description
_atom_type_scat_dispersion_real
_atom_type_scat_dispersion_imag
_atom_type_scat_source
C C 0.0033 0.0016 'International Tables Vol C Tables 4.2.6.8 and 6.1.1.4'
H H 0.0000 0.0000 'International Tables Vol C Tables 4.2.6.8 and 6.1.1.4'
O O 0.0106 0.0060 'International Tables Vol C Tables 4.2.6.8 and 6.1.1.4'

loop_
_geom_angle_atom_site_label_1
_geom_angle_atom_site_label_2
_geom_angle_atom_site_label_3
_geom_angle
C2 O1 C1 115.42(12)
C13 O4 H4O 109.8(13)
O1 C1 H1A 109.5
O1 C1 H1B 109.5
H1A C1 H1B 109.5
O1 C1 H1C 109.5
H1A C1 H1C 109.5
H1B C1 H1C 109.5
O2 C2 O1 124.05(12)
O2 C2 C3 124.01(11)
O1 C2 C3 111.90(10)
C4 C3 C8 119.47(11)
C4 C3 C2 120.49(11)
C8 C3 C2 119.85(10)
C5 C4 C3 120.55(13)
C5 C4 H4A 119.7
C3 C4 H4A 119.7
C6 C5 C4 120.09(13)
C6 C5 H5A 120.0
C4 C5 H5A 120.0
C5 C6 C7 120.04(13)
C5 C6 H6A 120.0
C7 C6 H6A 120.0
C6 C7 C8 120.61(12)
C6 C7 H7A 119.7
C8 C7 H7A 119.7
C7 C8 C3 119.21(11)
C7 C8 C9 118.48(10)
C3 C8 C9 121.78(10)
O3 C9 C10 121.90(11)
O3 C9 C8 118.49(11)
C10 C9 C8 119.39(10)
C11 C10 C15 118.39(10)
C11 C10 C9 122.18(10)
C15 C10 C9 119.43(10)
C12 C11 C10 121.12(10)
C12 C11 H11A 119.4
C10 C11 H11A 119.4
C11 C12 C13 119.43(11)
C11 C12 H12A 120.3
C13 C12 H12A 120.3
O4 C13 C12 122.68(11)
O4 C13 C14 117.13(11)
C12 C13 C14 120.18(11)
C15 C14 C13 119.95(11)
C15 C14 H14A 120.0
C13 C14 H14A 120.0
C14 C15 C10 120.87(10)
C14 C15 H15A 119.6
C10 C15 H15A 119.6

loop_
_geom_bond_atom_site_label_1
_geom_bond_atom_site_label_2
_geom_bond_distance
O1 C2 1.3286(15)
O1 C1 1.4458(18)
O2 C2 1.1991(15)
O3 C9 1.2270(14)
O4 C13 1.3508(15)
O4 H4O 0.852(14)
C1 H1A 0.9800
C1 H1B 0.9800
C1 H1C 0.9800
C2 C3 1.4894(17)
C3 C4 1.3896(18)
C3 C8 1.4007(16)
C4 C5 1.382(2)
C4 H4A 0.9500
C5 C6 1.377(2)
C5 H5A 0.9500
C6 C7 1.3844(19)
C6 H6A 0.9500
C7 C8 1.3895(17)
C7 H7A 0.9500
C8 C9 1.5013(16)
C9 C10 1.4675(16)
C10 C11 1.3993(15)
C10 C15 1.4009(16)
C11 C12 1.3777(17)
C11 H11A 0.9500
C12 C13 1.3930(17)
C12 H12A 0.9500
C13 C14 1.3932(17)
C14 C15 1.3711(17)
C14 H14A 0.9500
C15 H15A 0.9500

loop_
_geom_hbond_atom_site_label_D
_geom_hbond_atom_site_label_H
_geom_hbond_atom_site_label_A
_geom_hbond_site_symmetry_A
_geom_hbond_distance_DH
_geom_hbond_distance_HA
_geom_hbond_distance_DA
_geom_hbond_angle_DHA
O4 H4O O3 4_675 0.852(14) 1.883(15) 2.7310(14) 172.8(19)
C12 H12A O2 4_675 0.95 2.50 3.4333(15) 167

loop_
_geom_torsion_atom_site_label_1
_geom_torsion_atom_site_label_2
_geom_torsion_atom_site_label_3
_geom_torsion_atom_site_label_4
_geom_torsion
C1 O1 C2 O2 -1.6(2)
C1 O1 C2 C3 176.40(13)
O2 C2 C3 C4 147.15(13)
O1 C2 C3 C4 -30.85(16)
O2 C2 C3 C8 -27.74(18)
O1 C2 C3 C8 154.27(11)
C8 C3 C4 C5 0.0(2)
C2 C3 C4 C5 -174.93(12)
C3 C4 C5 C6 0.7(2)
C4 C5 C6 C7 -0.2(2)
C5 C6 C7 C8 -1.0(2)
C6 C7 C8 C3 1.68(19)
C6 C7 C8 C9 -170.10(12)
C4 C3 C8 C7 -1.16(17)
C2 C3 C8 C7 173.77(11)
C4 C3 C8 C9 170.33(11)
C2 C3 C8 C9 -14.73(16)
C7 C8 C9 O3 120.55(13)
C3 C8 C9 O3 -51.01(16)
C7 C8 C9 C10 -54.18(15)
C3 C8 C9 C10 134.26(12)
O3 C9 C10 C11 165.69(12)
C8 C9 C10 C11 -19.76(16)
O3 C9 C10 C15 -14.46(17)
C8 C9 C10 C15 160.09(11)
C15 C10 C11 C12 -1.31(17)
C9 C10 C11 C12 178.54(11)
C10 C11 C12 C13 -0.95(18)
C11 C12 C13 O4 -176.60(12)
C11 C12 C13 C14 2.41(18)
O4 C13 C14 C15 177.49(12)
C12 C13 C14 C15 -1.58(19)
C13 C14 C15 C10 -0.74(19)
C11 C10 C15 C14 2.16(17)
C9 C10 C15 C14 -177.69(11)

loop_
_cod_related_entry_id
_cod_related_entry_database
_cod_related_entry_code
1 ChemSpider 503025
